data_4133419
loop_
_publ_author_name
'Lee, Heui Beom'
'Shiau, Angela A.'
'Oyala, Paul H.'
'Marchiori, David A.'
'Gul, Sheraz'
'Chatterjee, Ruchira'
'Yano, Junko'
'Britt, R. David'
'Agapie, Theodor'

_publ_section_title
;
 Tetranuclear [Mn<sup>III</sup>Mn<sub>3</sub><sup>IV</sup>O<sub>4</sub>]
 Complexes as Spectroscopic Models of the S<sub>2</sub> State of the
 Oxygen Evolving Complex in Photosystem II.
;
_journal_issue 49
_journal_name_full 'Journal of the American Chemical Society'
_journal_page_first 17175
_journal_page_last 17187
_journal_paper_doi 10.1021/jacs.8b09961
_journal_volume 140
_journal_year 2018
_chemical_formula_moiety 'C66 H54 Mn4 N8 O11, C H2 Cl2, 1.57(C4 O), 0.25(C Cl2)'
_chemical_formula_sum 'C73.55 H56 Cl2.51 Mn4 N8 O12.57'
_chemical_formula_weight 1561.80
_space_group_crystal_system triclinic
_space_group_IT_number 2
_space_group_name_Hall '-P 1'
_space_group_name_H-M_alt 'P -1'
_atom_sites_solution_hydrogens geom
_audit_creation_date 2018-07-09
_audit_creation_method
;
Olex2 1.2
(compiled 2018.05.29 svn.r3508 for OlexSys, GUI svn.r5506)
;
_cell_angle_alpha 89.004(5)
_cell_angle_beta 85.374(5)
_cell_angle_gamma 82.474(5)
_cell_formula_units_Z 2
_cell_length_a 13.2586(18)
_cell_length_b 15.443(3)
_cell_length_c 18.255(3)
_cell_measurement_reflns_used 9499
_cell_measurement_temperature 100(2)
_cell_measurement_theta_max 34.825
_cell_measurement_theta_min 2.389
_cell_volume 3693.4(11)
_computing_cell_refinement 'SAINT V8.38A (?, 2016)'
_computing_data_reduction 'SAINT V8.38A (?, 2016)'
_computing_molecular_graphics 'Olex2 (Dolomanov et al., 2009)'
_computing_publication_material 'Olex2 (Dolomanov et al., 2009)'
_computing_structure_refinement 'ShelXL (Sheldrick, 2015)'
_diffrn_ambient_temperature 100.0
_diffrn_detector_area_resol_mean 10.24
_diffrn_measured_fraction_theta_full 0.999
_diffrn_measured_fraction_theta_max 0.998
_diffrn_measurement_device_type 'Bruker D8 VENTURE Kappa Duo PHOTON 100 CMOS'
_diffrn_measurement_method '\f and \w scans'
_diffrn_radiation_type MoK\a
_diffrn_radiation_wavelength 0.71073
_diffrn_reflns_av_R_equivalents 0.0305
_diffrn_reflns_av_unetI/netI 0.0250
_diffrn_reflns_Laue_measured_fraction_full 0.999
_diffrn_reflns_Laue_measured_fraction_max 0.998
_diffrn_reflns_limit_h_max 18
_diffrn_reflns_limit_h_min -18
_diffrn_reflns_limit_k_max 22
_diffrn_reflns_limit_k_min -22
_diffrn_reflns_limit_l_max 26
_diffrn_reflns_limit_l_min -26
_diffrn_reflns_number 130778
_diffrn_reflns_point_group_measured_fraction_full 0.999
_diffrn_reflns_point_group_measured_fraction_max 0.998
_diffrn_reflns_theta_full 25.242
_diffrn_reflns_theta_max 30.563
_diffrn_reflns_theta_min 2.496
_diffrn_source 'I\mS HB micro-focus sealed tube'
_diffrn_standards_number 0
_exptl_absorpt_coefficient_mu 0.825
_exptl_absorpt_correction_T_max 0.7471
_exptl_absorpt_correction_T_min 0.7071
_exptl_absorpt_correction_type multi-scan
_exptl_absorpt_process_details
'SADABS-2016/2 (Bruker,2016/2) was used for absorption correction. wR2(int) was 0.0631 before and 0.0520 after correction. The Ratio of minimum to maximum transmission is 0.9465. The \l/2 correction factor is Not present.'
_exptl_crystal_colour red
_exptl_crystal_colour_primary red
_exptl_crystal_density_diffrn 1.404
_exptl_crystal_description block
_exptl_crystal_F_000 1593
_exptl_crystal_size_max 0.1
_exptl_crystal_size_mid 0.1
_exptl_crystal_size_min 0.1
_exptl_transmission_factor_max 0.7471
_exptl_transmission_factor_min 0.7071
_refine_diff_density_max 2.248
_refine_diff_density_min -1.472
_refine_diff_density_rms 0.129
_refine_ls_extinction_method none
_refine_ls_goodness_of_fit_ref 1.052
_refine_ls_hydrogen_treatment constr
_refine_ls_matrix_type full
_refine_ls_number_parameters 935
_refine_ls_number_reflns 22581
_refine_ls_number_restraints 37
_refine_ls_restrained_S_all 1.052
_refine_ls_R_factor_all 0.0781
_refine_ls_R_factor_gt 0.0626
_refine_ls_shift/su_max 0.001
_refine_ls_shift/su_mean 0.000
_refine_ls_structure_factor_coef Fsqd
_refine_ls_weighting_details 'w=1/[\s^2^(Fo^2^)+(0.1137P)^2^+7.4758P] where P=(Fo^2^+2Fc^2^)/3'
_refine_ls_weighting_scheme calc
_refine_ls_wR_factor_gt 0.1885
_refine_ls_wR_factor_ref 0.2028
_reflns_Friedel_coverage 0.000
_reflns_number_gt 18281
_reflns_number_total 22581
_reflns_threshold_expression 'I > 2\s(I)'
_cod_data_source_file ja8b09961_si_002.cif
_cod_data_source_block 3
_cod_original_cell_volume 3693.5(10)
_cod_database_code 4133419
_shelx_shelxl_version_number 2017/1
_shelx_space_group_comment
;
The symmetry employed for this shelxl refinement is uniquely defined
by the following loop, which should always be used as a source of
symmetry information in preference to the above space-group names.
They are only intended as comments.
;
_shelx_estimated_absorpt_t_max 0.922
_shelx_estimated_absorpt_t_min 0.922
_olex2_refinement_description
;
1. Fixed Uiso
 At 1.2 times of:
  All C(H) groups, All C(H,H) groups, All C(H,H,H,H) groups
 At 1.5 times of:
  All C(H,H,H) groups
2. Restrained distances
 Cl2-C68 \\sim Cl1-C68 \\sim Cl4-C69 \\sim Cl3-C69
 with sigma of 0.01
 O13-C72 \\sim O13-C71 \\sim O14-C75 \\sim O14-C76 \\sim O15-C79 \\sim O15-C80
 with sigma of 0.01
 C73-C72 \\sim C71-C70 \\sim C74-C75 \\sim C77-C76 \\sim C79-C78 \\sim C80-C81
 with sigma of 0.01
 Cl1-Cl2 \\sim Cl3-Cl4
 with sigma of 0.01
3. Others
 Sof(O5)=Sof(N3)=Sof(C6)=Sof(H6A)=Sof(H6B)=Sof(H3BC)=Sof(H3BD)=Sof(C7)=
 Sof(H7A)=Sof(H7B)=1-FVAR(1)
 Sof(O7)=Sof(N1)=Sof(C5)=Sof(H5A)=Sof(H5B)=Sof(H3AA)=Sof(H3AB)=Sof(C4)=
 Sof(H4A)=Sof(H4B)=FVAR(1)
 Sof(C73)=Sof(C70)=Sof(O13)=Sof(C71)=Sof(C72)=FVAR(2)
 Sof(C74)=Sof(O14)=Sof(C75)=Sof(C76)=Sof(C77)=FVAR(3)
 Sof(C81)=Sof(C78)=Sof(O15)=Sof(C79)=Sof(C80)=FVAR(4)
 Sof(Cl3)=Sof(C69)=Sof(Cl4)=FVAR(5)
4.a Secondary CH2 refined with riding coordinates:
 C6(H6A,H6B), C5(H5A,H5B), C3(H3BC,H3BD), C3(H3AA,H3AB), C7(H7A,H7B), C4(H4A,
 H4B), C68(H68A,H68B)
4.b Aromatic/amide H refined with riding coordinates:
 C15(H15), C26(H26), C30(H30), C31(H31), C62(H62), C34(H34), C48(H48),
 C37(H37), C52(H52), C23(H23), C46(H46), C19(H19), C40(H40), C47(H47), C14(H14),
  C54(H54), C32(H32), C33(H33), C42(H42), C60(H60), C51(H51), C59(H59),
 C35(H35), C57(H57), C58(H58), C43(H43), C24(H24), C64(H64), C45(H45), C66(H66),
  C25(H25), C13(H13), C20(H20), C41(H41), C36(H36), C53(H53), C21(H21),
 C12(H12), C22(H22)
4.c Idealised Me refined as rotating group:
 C2(H2A,H2B,H2C), C9(H9A,H9B,H9C), C11(H11A,H11B,H11C)
;
_olex2_submission_special_instructions 'No special instructions were received'

loop_
_space_group_symop_operation_xyz
'x, y, z'
'-x, -y, -z'

loop_
_atom_site_label
_atom_site_type_symbol
_atom_site_fract_x
_atom_site_fract_y
_atom_site_fract_z
_atom_site_U_iso_or_equiv
_atom_site_adp_type
_atom_site_occupancy
_atom_site_site_symmetry_order
_atom_site_calc_flag
_atom_site_refinement_flags_posn
_atom_site_refinement_flags_occupancy
_atom_site_disorder_assembly
_atom_site_disorder_group
Mn1 Mn 0.59892(3) 0.67857(2) 0.64993(2) 0.01691(9) Uani 1 1 d . . . .
Mn2 Mn 0.50284(3) 0.62596(2) 0.78903(2) 0.01644(9) Uani 1 1 d . . . .
Mn3 Mn 0.67889(3) 0.71906(3) 0.79217(2) 0.01712(9) Uani 1 1 d . . . .
Mn4 Mn 0.69946(3) 0.54627(3) 0.73703(2) 0.02080(10) Uani 1 1 d . . . .
O5 O 0.7439(15) 0.4968(11) 0.6338(13) 0.024(2) Uani 0.459(8) 1 d . P A 2
O7 O 0.8436(14) 0.5337(11) 0.7834(10) 0.044(4) Uani 0.541(8) 1 d . P A 1
O11 O 0.43523(14) 0.67896(13) 0.87322(10) 0.0194(3) Uani 1 1 d . . . .
O12 O 0.70691(14) 0.82873(12) 0.76019(11) 0.0205(4) Uani 1 1 d . . . .
O8 O 0.82106(19) 0.66904(16) 0.82658(13) 0.0324(5) Uani 1 1 d . . . .
O3 O 0.53843(17) 0.72972(13) 0.74649(15) 0.0331(5) Uani 1 1 d . . . .
O9 O 0.49062(17) 0.50501(14) 0.82329(12) 0.0268(4) Uani 1 1 d . . . .
O4 O 0.63077(15) 0.61509(13) 0.82573(11) 0.0224(4) Uani 1 1 d . . . .
O6 O 0.6748(2) 0.6021(2) 0.56925(13) 0.0428(7) Uani 1 1 d . . . .
O10 O 0.47969(15) 0.70466(12) 0.60277(10) 0.0191(3) Uani 1 1 d . . . .
O2 O 0.71954(13) 0.66421(12) 0.69971(10) 0.0167(3) Uani 1 1 d . . . .
O1 O 0.55956(15) 0.57843(12) 0.69867(11) 0.0207(4) Uani 1 1 d . . . .
N4 N 0.63331(17) 0.78858(14) 0.59263(12) 0.0190(4) Uani 1 1 d . . . .
N3 N 0.8299(17) 0.5286(11) 0.7817(11) 0.019(2) Uani 0.459(8) 1 d . P A 2
N6 N 0.64100(17) 0.78592(16) 0.88903(13) 0.0216(4) Uani 1 1 d . . . .
N8 N 0.35713(16) 0.63716(14) 0.75829(11) 0.0164(4) Uani 1 1 d . . . .
N5 N 0.5485(2) 0.73900(16) 0.41310(14) 0.0261(5) Uani 1 1 d . . . .
N9 N 0.2133(2) 0.57722(19) 0.93165(15) 0.0303(5) Uani 1 1 d . . . .
N1 N 0.7577(17) 0.4803(13) 0.6428(14) 0.033(3) Uani 0.541(8) 1 d . P A 1
N2 N 0.6497(3) 0.43804(18) 0.78281(18) 0.0386(7) Uani 1 1 d . . . .
N7 N 0.86320(19) 0.9074(2) 0.88711(17) 0.0348(6) Uani 1 1 d . . . .
C16 C 0.5651(2) 0.81723(16) 0.54448(14) 0.0183(4) Uani 1 1 d . . . .
C15 C 0.5746(2) 0.89146(18) 0.50184(15) 0.0223(5) Uani 1 1 d . . . .
H15 H 0.526212 0.910273 0.467333 0.027 Uiso 1 1 calc R . . .
C17 C 0.4788(2) 0.76143(17) 0.54209(14) 0.0183(4) Uani 1 1 d . . . .
C26 C 0.18297(19) 0.68266(17) 0.79958(14) 0.0191(5) Uani 1 1 d . . . .
H26 H 0.133605 0.703680 0.837947 0.023 Uiso 1 1 calc R . . .
C29 C 0.3037(2) 0.60530(19) 0.93548(14) 0.0211(5) Uani 1 1 d . . . .
C30 C 0.3738(2) 0.5694(2) 0.98358(16) 0.0288(6) Uani 1 1 d . . . .
H30 H 0.437227 0.591386 0.985403 0.035 Uiso 1 1 calc R . . .
C63 C 0.38324(18) 0.87207(16) 0.68002(14) 0.0176(4) Uani 1 1 d . . . .
C31 C 0.3499(3) 0.5010(2) 1.02885(18) 0.0353(7) Uani 1 1 d . . . .
H31 H 0.396211 0.476048 1.062886 0.042 Uiso 1 1 calc R . . .
C28 C 0.32892(19) 0.68153(17) 0.88428(13) 0.0182(4) Uani 1 1 d . . . .
C62 C 0.46708(19) 0.91794(16) 0.68322(15) 0.0192(5) Uani 1 1 d . . . .
H62 H 0.499924 0.937438 0.638946 0.023 Uiso 1 1 calc R . . .
C34 C 0.5912(2) 0.7579(2) 0.95022(16) 0.0269(6) Uani 1 1 d . . . .
H34 H 0.574393 0.699936 0.951989 0.032 Uiso 1 1 calc R . . .
C44 C 0.3739(2) 0.81780(17) 0.54612(15) 0.0199(5) Uani 1 1 d . . . .
C18 C 0.4995(2) 0.70583(17) 0.47163(14) 0.0200(5) Uani 1 1 d . . . .
C48 C 0.2320(2) 0.90570(19) 0.61125(16) 0.0233(5) Uani 1 1 d . . . .
H48 H 0.203251 0.936126 0.654337 0.028 Uiso 1 1 calc R . . .
C6 C 0.8246(10) 0.3731(9) 0.8184(7) 0.068(3) Uiso 0.459(8) 1 d . P A 2
H6A H 0.800149 0.394440 0.868367 0.082 Uiso 0.459(8) 1 calc R P A 2
H6B H 0.867537 0.316080 0.823221 0.082 Uiso 0.459(8) 1 calc R P A 2
C65 C 0.36833(18) 0.86299(16) 0.81357(14) 0.0174(4) Uani 1 1 d . . . .
C37 C 0.6399(2) 0.9249(2) 0.94447(18) 0.0285(6) Uani 1 1 d . . . .
H37 H 0.657512 0.982555 0.941485 0.034 Uiso 1 1 calc R . . .
C55 C 0.30709(18) 0.85039(18) 0.88467(14) 0.0196(5) Uani 1 1 d . . . .
C50 C 0.28472(19) 0.77082(18) 0.91736(14) 0.0200(5) Uani 1 1 d . . . .
C8 C 0.8678(2) 0.5917(2) 0.81786(18) 0.0310(6) Uani 1 1 d . . . .
C52 C 0.1850(3) 0.8526(3) 1.01805(19) 0.0363(7) Uani 1 1 d . . . .
H52 H 0.143157 0.852880 1.062826 0.044 Uiso 1 1 calc R . . .
C23 C 0.3285(2) 0.62032(17) 0.69138(14) 0.0195(5) Uani 1 1 d . . . .
H23 H 0.379077 0.598179 0.654144 0.023 Uiso 1 1 calc R . . .
C01I C 0.6650(2) 0.86819(19) 0.88592(16) 0.0234(5) Uani 1 1 d . . . .
C46 C 0.2159(2) 0.8618(2) 0.48843(18) 0.0315(6) Uani 1 1 d . . . .
H46 H 0.177361 0.861499 0.446786 0.038 Uiso 1 1 calc R . . .
C19 C 0.4681(3) 0.6235(2) 0.47180(17) 0.0322(7) Uani 1 1 d . . . .
H19 H 0.433539 0.601682 0.514441 0.039 Uiso 1 1 calc R . . .
C40 C 0.9035(2) 0.8669(2) 0.76108(19) 0.0289(6) Uani 1 1 d . . . .
H40 H 0.880319 0.851312 0.715792 0.035 Uiso 1 1 calc R . . .
C47 C 0.1733(2) 0.9050(2) 0.55212(18) 0.0293(6) Uani 1 1 d . . . .
H47 H 0.105139 0.933451 0.554893 0.035 Uiso 1 1 calc R . . .
C61 C 0.5815(2) 0.99749(17) 0.75233(16) 0.0221(5) Uani 1 1 d . . . .
C14 C 0.6558(2) 0.93789(19) 0.51034(17) 0.0258(5) Uani 1 1 d . . . .
H14 H 0.663736 0.989099 0.482015 0.031 Uiso 1 1 calc R . . .
C54 C 0.2682(2) 0.9287(2) 0.92090(17) 0.0260(6) Uani 1 1 d . . . .
H54 H 0.283385 0.982516 0.899653 0.031 Uiso 1 1 calc R . . .
C32 C 0.2579(3) 0.4695(3) 1.02393(19) 0.0380(8) Uani 1 1 d . . . .
H32 H 0.240357 0.421618 1.053400 0.046 Uiso 1 1 calc R . . .
C67 C 0.50330(19) 0.93554(16) 0.75059(15) 0.0191(5) Uani 1 1 d . . . .
C33 C 0.1923(3) 0.5096(3) 0.9750(2) 0.0391(8) Uani 1 1 d . . . .
H33 H 0.128786 0.488283 0.971806 0.047 Uiso 1 1 calc R . . .
C42 C 1.0374(2) 0.8898(2) 0.8353(2) 0.0423(9) Uani 1 1 d . . . .
H42 H 1.107480 0.890905 0.842137 0.051 Uiso 1 1 calc R . . .
C39 C 0.8343(2) 0.88745(18) 0.82157(17) 0.0238(5) Uani 1 1 d . . . .
C60 C 0.5542(2) 1.07948(19) 0.72066(18) 0.0275(6) Uani 1 1 d . . . .
H60 H 0.491830 1.090109 0.697746 0.033 Uiso 1 1 calc R . . .
C51 C 0.2232(2) 0.7736(2) 0.98380(16) 0.0291(6) Uani 1 1 d . . . .
H51 H 0.207238 0.720458 1.005994 0.035 Uiso 1 1 calc R . . .
C56 C 0.6757(2) 0.98167(18) 0.78462(18) 0.0245(5) Uani 1 1 d . . . .
C59 C 0.6155(3) 1.1460(2) 0.7217(2) 0.0359(7) Uani 1 1 d . . . .
H59 H 0.595792 1.200900 0.699212 0.043 Uiso 1 1 calc R . . .
C35 C 0.5637(3) 0.8109(2) 1.01034(18) 0.0340(7) Uani 1 1 d . . . .
H35 H 0.528524 0.789911 1.053015 0.041 Uiso 1 1 calc R . . .
C5 C 0.8123(6) 0.4070(5) 0.6431(5) 0.050(2) Uani 0.541(8) 1 d . P A 1
H5A H 0.875146 0.411845 0.667687 0.060 Uiso 0.541(8) 1 calc R P A 1
H5B H 0.832314 0.387693 0.591963 0.060 Uiso 0.541(8) 1 calc R P A 1
C38 C 0.7192(2) 0.89073(18) 0.81286(16) 0.0220(5) Uani 1 1 d . . . .
C57 C 0.7344(2) 1.0501(2) 0.7869(2) 0.0382(8) Uani 1 1 d . . . .
H57 H 0.796249 1.040816 0.810589 0.046 Uiso 1 1 calc R . . .
C58 C 0.7054(3) 1.1311(2) 0.7558(3) 0.0452(10) Uani 1 1 d . . . .
H58 H 0.747348 1.176225 0.757928 0.054 Uiso 1 1 calc R . . .
C2 C 0.5256(4) 0.3559(2) 0.8505(2) 0.0484(10) Uani 1 1 d . . . .
H2A H 0.456222 0.368949 0.873934 0.073 Uiso 1 1 calc GR . . .
H2B H 0.572239 0.333620 0.887429 0.073 Uiso 1 1 calc GR . . .
H2C H 0.526556 0.311814 0.812371 0.073 Uiso 1 1 calc GR . . .
C9 C 0.9667(3) 0.5729(3) 0.8541(2) 0.0483(10) Uani 1 1 d . . . .
H9A H 0.961827 0.525407 0.890016 0.072 Uiso 1 1 calc GR . . .
H9B H 0.979879 0.625430 0.879154 0.072 Uiso 1 1 calc GR . . .
H9C H 1.022679 0.555614 0.816734 0.072 Uiso 1 1 calc GR . . .
C43 C 0.9639(2) 0.9082(3) 0.8920(2) 0.0438(10) Uani 1 1 d . . . .
H43 H 0.985495 0.922678 0.938071 0.053 Uiso 1 1 calc R . . .
C3 C 0.7275(4) 0.3613(3) 0.7717(4) 0.0647(14) Uani 1 1 d . . . .
H3BC H 0.750195 0.355201 0.718812 0.078 Uiso 0.459(8) 1 calc R P A 2
H3BD H 0.698270 0.307846 0.788237 0.078 Uiso 0.459(8) 1 calc R P A 2
H3AA H 0.701657 0.309327 0.794993 0.078 Uiso 0.541(8) 1 calc R P A 1
H3AB H 0.789828 0.371171 0.795121 0.078 Uiso 0.541(8) 1 calc R P A 1
C11 C 0.7637(5) 0.4803(5) 0.5051(3) 0.085(2) Uani 1 1 d . . . .
H11A H 0.838243 0.475619 0.497968 0.128 Uiso 1 1 calc GR . . .
H11B H 0.733542 0.513007 0.464013 0.128 Uiso 1 1 calc GR . . .
H11C H 0.742822 0.421638 0.507270 0.128 Uiso 1 1 calc GR . . .
C7 C 0.8886(5) 0.4395(4) 0.7780(4) 0.0293(16) Uani 0.459(8) 1 d . P A 2
H7A H 0.953473 0.439593 0.801268 0.035 Uiso 0.459(8) 1 calc R P A 2
H7B H 0.904996 0.422222 0.726032 0.035 Uiso 0.459(8) 1 calc R P A 2
C24 C 0.2277(2) 0.63443(19) 0.67565(15) 0.0232(5) Uani 1 1 d . . . .
H24 H 0.208889 0.622573 0.628080 0.028 Uiso 1 1 calc R . . .
C64 C 0.33415(18) 0.84572(16) 0.74577(14) 0.0170(4) Uani 1 1 d . . . .
H64 H 0.276428 0.815470 0.744178 0.020 Uiso 1 1 calc R . . .
C45 C 0.3144(2) 0.8195(2) 0.48612(16) 0.0272(6) Uani 1 1 d . . . .
H45 H 0.342730 0.790461 0.442282 0.033 Uiso 1 1 calc R . . .
C4 C 0.7560(10) 0.3437(9) 0.6814(7) 0.082(3) Uiso 0.541(8) 1 d . P A 1
H4A H 0.796188 0.285281 0.675138 0.099 Uiso 0.541(8) 1 calc R P A 1
H4B H 0.691474 0.342541 0.657879 0.099 Uiso 0.541(8) 1 calc R P A 1
C27 C 0.28602(18) 0.66759(16) 0.81143(13) 0.0158(4) Uani 1 1 d . . . .
C66 C 0.45324(19) 0.90785(17) 0.81481(15) 0.0191(5) Uani 1 1 d . . . .
H66 H 0.477285 0.919676 0.860759 0.023 Uiso 1 1 calc R . . .
C49 C 0.33256(19) 0.86328(17) 0.61028(15) 0.0191(5) Uani 1 1 d . . . .
C25 C 0.1540(2) 0.66632(19) 0.73058(15) 0.0226(5) Uani 1 1 d . . . .
H25 H 0.084176 0.676813 0.720731 0.027 Uiso 1 1 calc R . . .
C13 C 0.7256(2) 0.90781(19) 0.56130(18) 0.0266(6) Uani 1 1 d . . . .
H13 H 0.781264 0.938808 0.568751 0.032 Uiso 1 1 calc R . . .
C20 C 0.4881(3) 0.5736(2) 0.40855(18) 0.0349(7) Uani 1 1 d . . . .
H20 H 0.466247 0.517519 0.406908 0.042 Uiso 1 1 calc R . . .
C41 C 1.0062(2) 0.8693(2) 0.7675(2) 0.0352(7) Uani 1 1 d . . . .
H41 H 1.054562 0.857168 0.726520 0.042 Uiso 1 1 calc R . . .
C36 C 0.5885(3) 0.8959(2) 1.00755(19) 0.0348(7) Uani 1 1 d . . . .
H36 H 0.570342 0.933693 1.048380 0.042 Uiso 1 1 calc R . . .
C10 C 0.7273(3) 0.5274(3) 0.5762(2) 0.0469(11) Uani 1 1 d . . . .
C53 C 0.2079(2) 0.9296(2) 0.98707(19) 0.0330(7) Uani 1 1 d . . . .
H53 H 0.182835 0.983459 1.010543 0.040 Uiso 1 1 calc R . . .
C1 C 0.5588(3) 0.4378(2) 0.81620(19) 0.0353(7) Uani 1 1 d . . . .
C21 C 0.5401(2) 0.6064(2) 0.34815(17) 0.0292(6) Uani 1 1 d . . . .
H21 H 0.555814 0.573338 0.304381 0.035 Uiso 1 1 calc R . . .
C12 C 0.7128(2) 0.83244(18) 0.60072(16) 0.0221(5) Uani 1 1 d . . . .
H12 H 0.761267 0.811029 0.634421 0.027 Uiso 1 1 calc R . . .
C22 C 0.5686(3) 0.6885(2) 0.35302(17) 0.0305(6) Uani 1 1 d . . . .
H22 H 0.604659 0.710862 0.311363 0.037 Uiso 1 1 calc R . . .
Cl1 Cl 0.99400(8) 0.74503(8) 0.58096(6) 0.0497(2) Uani 1 1 d D . . .
Cl2 Cl 0.99282(8) 0.55838(8) 0.60851(8) 0.0628(3) Uani 1 1 d D . . .
C68 C 0.9194(3) 0.6609(3) 0.6023(3) 0.0581(12) Uani 1 1 d D . . .
H68A H 0.878909 0.673954 0.649717 0.070 Uiso 1 1 calc R . . .
H68B H 0.870983 0.658875 0.563989 0.070 Uiso 1 1 calc R . . .
C73 C 0.7983(14) 0.5857(11) 1.2201(10) 0.071(4) Uiso 0.429(9) 1 d D P B 1
C70 C 0.9658(11) 0.7183(12) 1.0323(9) 0.075(4) Uiso 0.429(9) 1 d D P B 1
C74 C 0.8333(8) 0.7575(6) 0.4065(6) 0.061(2) Uiso 0.546(9) 1 d D P C 2
O13 O 0.8660(7) 0.6542(6) 1.1208(5) 0.068(3) Uiso 0.429(9) 1 d D P B 1
O14 O 0.8231(8) 0.6738(7) 0.3112(5) 0.105(4) Uiso 0.546(9) 1 d D P C 2
Cl3 Cl 0.8398(11) 0.8243(8) 1.0720(8) 0.168(6) Uiso 0.254(7) 1 d D P D 2
C71 C 0.8572(11) 0.7190(10) 1.0586(8) 0.090(5) Uiso 0.429(9) 1 d D P B 1
C75 C 0.8650(10) 0.6647(7) 0.3863(6) 0.087(4) Uiso 0.546(9) 1 d D P C 2
C72 C 0.7641(11) 0.6502(14) 1.1627(10) 0.112(7) Uiso 0.429(9) 1 d D P B 1
C69 C 0.8615(12) 0.7373(11) 1.0099(11) 0.067(6) Uiso 0.254(7) 1 d D P D 2
C76 C 0.8192(13) 0.5874(9) 0.2763(9) 0.113(5) Uiso 0.546(9) 1 d D P C 2
Cl4 Cl 0.9801(9) 0.6767(8) 1.0226(8) 0.145(5) Uiso 0.254(7) 1 d D P D 2
C77 C 0.7704(13) 0.5849(10) 0.2055(8) 0.083(5) Uiso 0.546(9) 1 d D P C 2
C81 C 0.7335(6) 0.8936(5) 0.2435(4) 0.0502(19) Uiso 0.597(10) 1 d D P E 2
C78 C 1.0186(11) 0.9245(9) 0.3447(7) 0.094(4) Uiso 0.597(10) 1 d D P E 2
O15 O 0.8919(10) 0.9223(9) 0.2856(7) 0.142(5) Uiso 0.597(10) 1 d D P E 2
C79 C 1.0042(12) 0.8929(13) 0.2702(9) 0.145(7) Uiso 0.597(10) 1 d D P E 2
C80 C 0.8459(9) 0.8817(12) 0.2236(9) 0.130(6) Uiso 0.597(10) 1 d D P E 2

loop_
_atom_site_aniso_label
_atom_site_aniso_U_11
_atom_site_aniso_U_22
_atom_site_aniso_U_33
_atom_site_aniso_U_23
_atom_site_aniso_U_13
_atom_site_aniso_U_12
Mn1 0.02306(19) 0.01340(17) 0.01606(17) 0.00149(13) -0.00719(14) -0.00577(13)
Mn2 0.01415(17) 0.01597(17) 0.01919(18) -0.00148(13) -0.00071(13) -0.00216(13)
Mn3 0.01574(17) 0.01745(18) 0.01878(18) -0.00107(13) -0.00578(13) -0.00158(13)
Mn4 0.01868(18) 0.0227(2) 0.01974(19) -0.00327(14) -0.00404(14) 0.00415(14)
O5 0.017(5) 0.014(4) 0.041(6) -0.004(3) -0.001(4) 0.004(3)
O7 0.032(7) 0.057(7) 0.039(5) -0.002(4) -0.012(4) 0.015(4)
O11 0.0138(8) 0.0262(9) 0.0187(8) -0.0056(7) -0.0036(6) -0.0025(7)
O12 0.0197(8) 0.0198(9) 0.0241(9) -0.0031(7) -0.0076(7) -0.0062(7)
O8 0.0352(12) 0.0362(12) 0.0273(11) 0.0053(9) -0.0083(9) -0.0076(9)
O3 0.0272(10) 0.0127(8) 0.0552(15) 0.0015(9) 0.0159(10) 0.0011(7)
O9 0.0340(11) 0.0247(10) 0.0233(9) 0.0019(8) -0.0073(8) -0.0073(8)
O4 0.0179(8) 0.0225(9) 0.0282(10) 0.0032(7) -0.0073(7) -0.0046(7)
O6 0.0576(16) 0.0572(17) 0.0214(10) -0.0028(10) -0.0030(10) -0.0361(14)
O10 0.0237(9) 0.0184(8) 0.0173(8) 0.0044(6) -0.0066(7) -0.0085(7)
O2 0.0153(8) 0.0149(8) 0.0202(8) -0.0003(6) -0.0022(6) -0.0027(6)
O1 0.0238(9) 0.0159(8) 0.0223(9) -0.0048(7) 0.0057(7) -0.0065(7)
N4 0.0210(10) 0.0159(9) 0.0220(10) 0.0018(8) -0.0077(8) -0.0064(8)
N3 0.015(4) 0.018(4) 0.022(5) 0.008(3) -0.003(3) 0.007(3)
N6 0.0176(10) 0.0237(11) 0.0245(11) -0.0044(8) -0.0084(8) -0.0013(8)
N8 0.0188(9) 0.0154(9) 0.0154(9) -0.0002(7) -0.0022(7) -0.0035(7)
N5 0.0328(13) 0.0229(11) 0.0226(11) 0.0016(9) -0.0013(9) -0.0045(9)
N9 0.0237(12) 0.0418(15) 0.0270(12) 0.0127(11) -0.0061(9) -0.0091(10)
N1 0.024(5) 0.037(9) 0.035(6) -0.012(6) -0.001(4) 0.005(5)
N2 0.0478(17) 0.0223(12) 0.0436(16) -0.0088(11) -0.0183(14) 0.0136(12)
N7 0.0167(11) 0.0457(16) 0.0429(15) -0.0212(13) -0.0118(10) 0.0018(10)
C16 0.0206(11) 0.0157(10) 0.0200(11) 0.0015(8) -0.0051(9) -0.0051(9)
C15 0.0242(12) 0.0192(11) 0.0247(12) 0.0056(9) -0.0069(10) -0.0050(9)
C17 0.0209(11) 0.0183(11) 0.0179(11) 0.0030(9) -0.0071(9) -0.0078(9)
C26 0.0168(11) 0.0215(11) 0.0198(11) 0.0005(9) -0.0041(9) -0.0034(9)
C29 0.0196(11) 0.0288(13) 0.0147(10) 0.0011(9) -0.0033(9) -0.0019(10)
C30 0.0262(13) 0.0401(16) 0.0209(12) 0.0047(11) -0.0090(10) -0.0035(12)
C63 0.0145(10) 0.0157(10) 0.0240(12) -0.0003(9) -0.0069(9) -0.0036(8)
C31 0.0337(16) 0.0464(19) 0.0256(14) 0.0130(13) -0.0090(12) -0.0024(14)
C28 0.0153(10) 0.0247(12) 0.0151(10) -0.0017(9) -0.0040(8) -0.0024(9)
C62 0.0170(11) 0.0170(11) 0.0249(12) -0.0005(9) -0.0059(9) -0.0050(9)
C34 0.0239(13) 0.0333(15) 0.0252(13) -0.0035(11) -0.0074(10) -0.0058(11)
C44 0.0204(11) 0.0206(11) 0.0214(11) 0.0045(9) -0.0088(9) -0.0088(9)
C18 0.0229(12) 0.0208(11) 0.0179(11) 0.0014(9) -0.0074(9) -0.0057(9)
C48 0.0177(11) 0.0270(13) 0.0269(13) 0.0050(10) -0.0060(10) -0.0077(10)
C65 0.0133(10) 0.0152(10) 0.0235(12) -0.0046(8) -0.0043(8) 0.0013(8)
C37 0.0204(12) 0.0303(14) 0.0364(15) -0.0135(12) -0.0101(11) -0.0027(10)
C55 0.0117(10) 0.0261(12) 0.0218(11) -0.0086(9) -0.0049(8) -0.0016(9)
C50 0.0154(10) 0.0280(13) 0.0168(11) -0.0072(9) -0.0039(8) -0.0010(9)
C8 0.0233(13) 0.0427(18) 0.0274(14) 0.0126(13) -0.0070(11) -0.0043(12)
C52 0.0297(15) 0.051(2) 0.0277(15) -0.0193(14) 0.0047(12) -0.0036(14)
C23 0.0238(12) 0.0187(11) 0.0167(11) -0.0015(9) -0.0017(9) -0.0054(9)
C01I 0.0157(11) 0.0260(13) 0.0298(13) -0.0083(10) -0.0095(10) -0.0018(9)
C46 0.0272(14) 0.0410(17) 0.0297(14) 0.0047(12) -0.0165(12) -0.0088(12)
C19 0.0466(18) 0.0304(15) 0.0236(13) -0.0038(11) -0.0015(12) -0.0205(14)
C40 0.0201(12) 0.0311(14) 0.0374(16) -0.0073(12) -0.0057(11) -0.0075(11)
C47 0.0180(12) 0.0372(16) 0.0347(15) 0.0081(12) -0.0110(11) -0.0071(11)
C61 0.0175(11) 0.0186(11) 0.0321(14) -0.0049(10) -0.0068(10) -0.0059(9)
C14 0.0261(13) 0.0211(12) 0.0321(14) 0.0073(10) -0.0061(11) -0.0083(10)
C54 0.0169(11) 0.0301(14) 0.0318(14) -0.0155(11) -0.0046(10) -0.0024(10)
C32 0.0358(17) 0.047(2) 0.0313(16) 0.0182(14) -0.0033(13) -0.0073(14)
C67 0.0136(10) 0.0164(10) 0.0284(13) -0.0034(9) -0.0079(9) -0.0018(8)
C33 0.0287(15) 0.053(2) 0.0380(17) 0.0209(16) -0.0067(13) -0.0140(14)
C42 0.0163(13) 0.0422(19) 0.069(3) -0.0283(18) -0.0128(14) 0.0034(12)
C39 0.0151(11) 0.0221(12) 0.0353(14) -0.0077(10) -0.0085(10) -0.0015(9)
C60 0.0226(12) 0.0208(12) 0.0414(16) -0.0012(11) -0.0116(11) -0.0057(10)
C51 0.0273(14) 0.0393(16) 0.0199(12) -0.0083(11) 0.0017(10) -0.0028(12)
C56 0.0180(11) 0.0185(11) 0.0389(15) -0.0039(10) -0.0099(10) -0.0044(9)
C59 0.0315(15) 0.0212(13) 0.058(2) 0.0032(13) -0.0135(15) -0.0096(12)
C35 0.0327(15) 0.0439(18) 0.0267(14) -0.0060(13) -0.0053(12) -0.0076(13)
C5 0.047(4) 0.038(4) 0.060(5) -0.025(3) 0.025(3) -0.004(3)
C38 0.0153(11) 0.0208(12) 0.0317(14) -0.0059(10) -0.0084(10) -0.0042(9)
C57 0.0237(14) 0.0242(14) 0.071(2) -0.0018(15) -0.0218(15) -0.0079(11)
C58 0.0301(16) 0.0238(15) 0.087(3) 0.0032(17) -0.0206(18) -0.0134(12)
C2 0.074(3) 0.0243(16) 0.050(2) 0.0109(15) -0.016(2) -0.0127(17)
C9 0.0246(15) 0.071(3) 0.053(2) 0.019(2) -0.0141(15) -0.0160(17)
C43 0.0189(13) 0.056(2) 0.058(2) -0.0303(18) -0.0172(14) 0.0036(14)
C3 0.056(3) 0.0253(18) 0.108(4) 0.005(2) 0.003(3) 0.0050(17)
C11 0.093(4) 0.119(5) 0.052(3) -0.054(3) 0.037(3) -0.062(4)
C7 0.017(3) 0.021(3) 0.047(4) 0.012(3) -0.003(2) 0.008(2)
C24 0.0265(13) 0.0270(13) 0.0183(11) -0.0028(10) -0.0074(10) -0.0079(10)
C64 0.0136(10) 0.0163(10) 0.0221(11) -0.0026(8) -0.0058(8) -0.0020(8)
C45 0.0284(14) 0.0327(15) 0.0232(13) 0.0010(11) -0.0122(11) -0.0087(11)
C27 0.0169(10) 0.0170(10) 0.0142(10) -0.0001(8) -0.0036(8) -0.0037(8)
C66 0.0143(10) 0.0181(11) 0.0255(12) -0.0061(9) -0.0068(9) -0.0009(8)
C49 0.0169(11) 0.0188(11) 0.0237(12) 0.0050(9) -0.0074(9) -0.0073(9)
C25 0.0205(12) 0.0280(13) 0.0215(12) 0.0011(10) -0.0079(9) -0.0079(10)
C13 0.0236(13) 0.0237(13) 0.0350(15) 0.0049(11) -0.0074(11) -0.0101(10)
C20 0.0463(19) 0.0325(16) 0.0298(15) -0.0080(12) -0.0055(13) -0.0174(14)
C41 0.0185(13) 0.0356(16) 0.052(2) -0.0141(14) -0.0042(13) -0.0035(11)
C36 0.0293(15) 0.0444(18) 0.0321(15) -0.0168(14) -0.0065(12) -0.0049(13)
C10 0.048(2) 0.070(3) 0.0298(17) -0.0226(18) 0.0127(15) -0.041(2)
C53 0.0196(12) 0.0425(17) 0.0373(16) -0.0255(14) -0.0015(11) -0.0028(12)
C1 0.056(2) 0.0188(13) 0.0333(16) 0.0027(11) -0.0200(15) -0.0049(13)
C21 0.0322(15) 0.0324(15) 0.0228(13) -0.0064(11) -0.0074(11) 0.0002(12)
C12 0.0208(12) 0.0211(12) 0.0261(13) 0.0022(10) -0.0077(10) -0.0057(9)
C22 0.0362(16) 0.0317(15) 0.0222(13) 0.0003(11) 0.0018(11) -0.0014(12)
Cl1 0.0394(5) 0.0657(6) 0.0471(5) 0.0109(5) -0.0082(4) -0.0171(4)
Cl2 0.0344(5) 0.0566(6) 0.0977(10) -0.0204(6) 0.0087(5) -0.0125(4)
C68 0.0269(17) 0.066(3) 0.081(3) 0.016(2) 0.0021(19) -0.0118(18)

loop_
_atom_type_symbol
_atom_type_description
_atom_type_scat_dispersion_real
_atom_type_scat_dispersion_imag
_atom_type_scat_source
C C 0.0033 0.0016 'International Tables Vol C Tables 4.2.6.8 and 6.1.1.4'
H H 0.0000 0.0000 'International Tables Vol C Tables 4.2.6.8 and 6.1.1.4'
Cl Cl 0.1484 0.1585 'International Tables Vol C Tables 4.2.6.8 and 6.1.1.4'
Mn Mn 0.3368 0.7283 'International Tables Vol C Tables 4.2.6.8 and 6.1.1.4'
N N 0.0061 0.0033 'International Tables Vol C Tables 4.2.6.8 and 6.1.1.4'
O O 0.0106 0.0060 'International Tables Vol C Tables 4.2.6.8 and 6.1.1.4'

loop_
_geom_angle_atom_site_label_1
_geom_angle_atom_site_label_2
_geom_angle_atom_site_label_3
_geom_angle
O3 Mn1 O6 165.36(11)
O3 Mn1 N4 101.55(9)
O6 Mn1 N4 90.21(10)
O10 Mn1 O3 94.71(10)
O10 Mn1 O6 95.76(10)
O10 Mn1 O2 174.21(8)
O10 Mn1 O1 95.25(9)
O10 Mn1 N4 80.89(8)
O2 Mn1 O3 82.31(9)
O2 Mn1 O6 88.09(10)
O2 Mn1 N4 94.80(8)
O1 Mn1 O3 79.22(8)
O1 Mn1 O6 89.65(10)
O1 Mn1 O2 89.08(8)
O1 Mn1 N4 176.10(9)
O11 Mn2 O3 94.88(10)
O11 Mn2 O9 95.09(9)
O11 Mn2 O1 173.90(9)
O11 Mn2 N8 81.20(8)
O3 Mn2 O9 168.50(10)
O3 Mn2 O1 83.01(10)
O3 Mn2 N8 97.72(10)
O9 Mn2 N8 89.46(9)
O4 Mn2 O11 94.30(9)
O4 Mn2 O3 85.09(10)
O4 Mn2 O9 88.46(9)
O4 Mn2 O1 91.23(9)
O4 Mn2 N8 174.86(9)
O1 Mn2 O9 87.63(9)
O1 Mn2 N8 93.38(9)
O12 Mn3 O8 99.50(9)
O12 Mn3 O3 94.37(8)
O12 Mn3 O4 171.78(9)
O12 Mn3 O2 94.66(8)
O12 Mn3 N6 81.15(9)
O8 Mn3 O3 162.29(9)
O4 Mn3 O8 88.16(9)
O4 Mn3 O3 78.73(8)
O4 Mn3 O2 88.55(9)
O4 Mn3 N6 95.77(10)
O2 Mn3 O8 88.12(9)
O2 Mn3 O3 79.77(9)
O2 Mn3 N6 175.62(9)
N6 Mn3 O8 91.29(9)
N6 Mn3 O3 101.74(9)
O4 Mn4 O5 166.0(4)
O4 Mn4 O7 91.2(5)
O4 Mn4 N1 175.0(5)
O2 Mn4 O5 89.4(5)
O2 Mn4 O7 90.4(4)
O2 Mn4 O4 82.39(8)
O2 Mn4 O1 82.54(8)
O2 Mn4 N1 96.4(6)
O2 Mn4 N2 167.98(10)
O1 Mn4 O5 85.7(5)
O1 Mn4 O7 170.7(5)
O1 Mn4 O4 82.01(8)
O1 Mn4 N1 93.1(6)
N3 Mn4 O5 100.4(8)
N3 Mn4 O4 91.4(6)
N3 Mn4 O2 93.5(5)
N3 Mn4 O1 172.7(6)
N3 Mn4 N2 94.6(5)
N1 Mn4 O7 93.6(8)
N2 Mn4 O5 97.8(5)
N2 Mn4 O7 97.7(4)
N2 Mn4 O4 88.52(10)
N2 Mn4 O1 88.44(10)
N2 Mn4 N1 92.0(7)
C10 O5 Mn4 129.5(12)
C8 O7 Mn4 121.1(12)
C28 O11 Mn2 118.97(15)
C38 O12 Mn3 118.55(17)
C8 O8 Mn3 127.8(2)
Mn1 O3 Mn3 93.74(9)
Mn2 O3 Mn1 96.82(10)
Mn2 O3 Mn3 94.24(11)
C1 O9 Mn2 127.6(2)
Mn2 O4 Mn3 101.82(9)
Mn2 O4 Mn4 93.06(9)
Mn3 O4 Mn4 92.88(9)
C10 O6 Mn1 127.5(2)
C17 O10 Mn1 119.11(15)
Mn1 O2 Mn3 103.85(9)
Mn1 O2 Mn4 94.00(8)
Mn3 O2 Mn4 93.94(8)
Mn1 O1 Mn4 92.38(8)
Mn2 O1 Mn1 100.95(9)
Mn2 O1 Mn4 92.67(9)
C16 N4 Mn1 113.32(16)
C16 N4 C12 119.9(2)
C12 N4 Mn1 126.80(18)
C8 N3 Mn4 123.9(11)
C8 N3 C7 118.5(16)
C7 N3 Mn4 117.6(14)
C34 N6 Mn3 127.0(2)
C34 N6 C01I 119.5(3)
C01I N6 Mn3 113.3(2)
C23 N8 Mn2 126.55(18)
C27 N8 Mn2 113.85(16)
C27 N8 C23 119.6(2)
C18 N5 C22 117.2(3)
C29 N9 C33 117.6(3)
C5 N1 Mn4 123.3(15)
C5 N1 C10 124(2)
C10 N1 Mn4 112.4(10)
C3 N2 Mn4 111.2(3)
C1 N2 Mn4 123.2(2)
C1 N2 C3 125.6(3)
C39 N7 C43 116.6(3)
N4 C16 C15 121.6(2)
N4 C16 C17 113.8(2)
C15 C16 C17 124.6(2)
C16 C15 C14 119.1(2)
O10 C17 C16 109.3(2)
O10 C17 C44 107.4(2)
O10 C17 C18 108.2(2)
C16 C17 C44 111.6(2)
C16 C17 C18 107.8(2)
C44 C17 C18 112.5(2)
C25 C26 C27 118.4(2)
N9 C29 C30 122.6(3)
N9 C29 C28 117.6(2)
C30 C29 C28 119.7(2)
C31 C30 C29 118.9(3)
C62 C63 C49 122.6(2)
C64 C63 C62 118.8(2)
C64 C63 C49 117.8(2)
C32 C31 C30 119.1(3)
O11 C28 C29 109.2(2)
O11 C28 C50 108.1(2)
O11 C28 C27 109.2(2)
C50 C28 C29 111.8(2)
C27 C28 C29 107.0(2)
C27 C28 C50 111.4(2)
C67 C62 C63 121.0(2)
N6 C34 C35 121.9(3)
C45 C44 C17 119.1(3)
C45 C44 C49 118.6(3)
C49 C44 C17 122.1(2)
N5 C18 C17 118.1(2)
N5 C18 C19 122.7(3)
C19 C18 C17 119.2(2)
C47 C48 C49 122.7(3)
C7 C6 C3 109.2(8)
C64 C65 C55 122.3(2)
C64 C65 C66 118.5(2)
C66 C65 C55 118.2(2)
C01I C37 C36 118.9(3)
C50 C55 C65 127.7(2)
C54 C55 C65 113.9(3)
C54 C55 C50 118.4(3)
C55 C50 C28 122.3(2)
C51 C50 C28 119.1(3)
C51 C50 C55 118.6(3)
O7 C8 O8 127.9(9)
O7 C8 C9 116.6(9)
O8 C8 N3 123.1(8)
O8 C8 C9 115.5(3)
N3 C8 C9 121.3(8)
C53 C52 C51 119.9(3)
N8 C23 C24 121.6(2)
N6 C01I C37 121.5(3)
N6 C01I C38 113.4(2)
C37 C01I C38 125.1(3)
C45 C46 C47 119.6(3)
C20 C19 C18 118.8(3)
C41 C40 C39 119.3(3)
C48 C47 C46 118.8(3)
C60 C61 C67 114.9(2)
C60 C61 C56 118.5(2)
C56 C61 C67 126.5(2)
C15 C14 C13 118.7(3)
C53 C54 C55 121.9(3)
C33 C32 C31 118.1(3)
C62 C67 C61 119.0(2)
C66 C67 C62 118.7(2)
C66 C67 C61 121.4(2)
N9 C33 C32 123.6(3)
C43 C42 C41 117.9(3)
N7 C39 C40 122.7(3)
N7 C39 C38 118.0(3)
C40 C39 C38 119.2(3)
C59 C60 C61 122.0(3)
C52 C51 C50 121.6(3)
C61 C56 C38 122.8(2)
C57 C56 C61 118.4(3)
C57 C56 C38 118.6(2)
C58 C59 C60 119.1(3)
C34 C35 C36 118.9(3)
N1 C5 C4 109.7(14)
O12 C38 C01I 109.5(2)
O12 C38 C39 108.0(2)
O12 C38 C56 108.2(2)
C01I C38 C39 109.4(2)
C01I C38 C56 111.6(2)
C39 C38 C56 110.1(2)
C58 C57 C56 122.0(3)
C59 C58 C57 119.9(3)
N7 C43 C42 124.8(3)
N2 C3 C6 109.4(6)
N2 C3 C4 109.9(6)
N3 C7 C6 109.9(10)
C23 C24 C25 118.9(2)
C65 C64 C63 121.2(2)
C46 C45 C44 122.3(3)
C5 C4 C3 115.6(9)
N8 C27 C26 121.9(2)
N8 C27 C28 113.8(2)
C26 C27 C28 124.3(2)
C67 C66 C65 121.7(2)
C44 C49 C63 127.7(2)
C48 C49 C63 114.4(2)
C48 C49 C44 118.0(2)
C26 C25 C24 119.6(2)
C12 C13 C14 119.1(3)
C21 C20 C19 119.1(3)
C40 C41 C42 118.6(3)
C37 C36 C35 119.2(3)
O5 C10 O6 122.1(10)
O5 C10 C11 122.5(11)
O6 C10 N1 129.7(9)
O6 C10 C11 115.4(5)
N1 C10 C11 115.0(10)
C52 C53 C54 119.6(3)
O9 C1 N2 124.6(3)
O9 C1 C2 114.0(4)
N2 C1 C2 121.4(3)
C22 C21 C20 118.1(3)
N4 C12 C13 121.6(2)
N5 C22 C21 124.1(3)
Cl2 C68 Cl1 112.7(2)
C71 O13 C72 111.2(11)
C76 O14 C75 112.7(10)
C70 C71 O13 100.9(11)
C74 C75 O14 94.7(9)
C73 C72 O13 98.2(12)
Cl4 C69 Cl3 109.2(8)
C77 C76 O14 119.2(13)
C79 O15 C80 102.7(11)
C78 C79 O15 87.7(11)
C81 C80 O15 105.4(11)

loop_
_geom_bond_atom_site_label_1
_geom_bond_atom_site_label_2
_geom_bond_distance
Mn1 O3 2.007(2)
Mn1 O6 2.022(3)
Mn1 O10 1.8555(19)
Mn1 O2 1.8886(18)
Mn1 O1 1.8825(19)
Mn1 N4 2.062(2)
Mn2 O11 1.8615(19)
Mn2 O3 1.868(2)
Mn2 O9 1.982(2)
Mn2 O4 1.8597(19)
Mn2 O1 1.8770(19)
Mn2 N8 2.040(2)
Mn3 O12 1.856(2)
Mn3 O8 2.083(2)
Mn3 O3 2.087(3)
Mn3 O4 1.879(2)
Mn3 O2 1.9079(19)
Mn3 N6 2.057(2)
Mn4 O5 2.06(2)
Mn4 O7 2.137(19)
Mn4 O4 2.037(2)
Mn4 O2 1.9766(18)
Mn4 O1 2.033(2)
Mn4 N3 1.96(2)
Mn4 N1 2.06(2)
Mn4 N2 2.020(3)
O5 C10 1.17(2)
O7 C8 1.19(2)
O11 C28 1.403(3)
O12 C38 1.402(3)
O8 C8 1.277(4)
O9 C1 1.285(4)
O6 C10 1.277(6)
O10 C17 1.400(3)
N4 C16 1.340(3)
N4 C12 1.344(3)
N3 C8 1.36(2)
N3 C7 1.488(17)
N6 C34 1.345(4)
N6 C01I 1.349(4)
N8 C23 1.347(3)
N8 C27 1.343(3)
N5 C18 1.335(4)
N5 C22 1.346(4)
N9 C29 1.334(4)
N9 C33 1.343(4)
N1 C5 1.262(18)
N1 C10 1.464(19)
N2 C3 1.471(5)
N2 C1 1.306(5)
N7 C39 1.338(4)
N7 C43 1.347(4)
C16 C15 1.388(3)
C16 C17 1.524(3)
C15 C14 1.390(4)
C17 C44 1.538(4)
C17 C18 1.545(4)
C26 C27 1.389(3)
C26 C25 1.383(4)
C29 C30 1.387(4)
C29 C28 1.545(4)
C30 C31 1.383(5)
C63 C62 1.400(3)
C63 C64 1.399(4)
C63 C49 1.503(3)
C31 C32 1.381(5)
C28 C50 1.539(4)
C28 C27 1.517(3)
C62 C67 1.399(4)
C34 C35 1.377(4)
C44 C45 1.399(4)
C44 C49 1.411(4)
C18 C19 1.389(4)
C48 C47 1.382(4)
C48 C49 1.405(4)
C6 C3 1.631(14)
C6 C7 1.555(14)
C65 C55 1.498(4)
C65 C64 1.394(3)
C65 C66 1.399(3)
C37 C01I 1.385(4)
C37 C36 1.388(5)
C55 C50 1.413(4)
C55 C54 1.405(4)
C50 C51 1.404(4)
C8 C9 1.509(5)
C52 C51 1.397(5)
C52 C53 1.367(6)
C23 C24 1.378(4)
C01I C38 1.520(4)
C46 C47 1.392(5)
C46 C45 1.379(4)
C19 C20 1.387(4)
C40 C39 1.390(4)
C40 C41 1.383(4)
C61 C67 1.502(3)
C61 C60 1.399(4)
C61 C56 1.415(4)
C14 C13 1.396(4)
C54 C53 1.393(4)
C32 C33 1.380(5)
C67 C66 1.389(4)
C42 C43 1.370(5)
C42 C41 1.390(5)
C39 C38 1.541(4)
C60 C59 1.393(4)
C56 C38 1.543(4)
C56 C57 1.395(4)
C59 C58 1.380(5)
C35 C36 1.393(5)
C5 C4 1.444(15)
C57 C58 1.386(5)
C2 C1 1.502(5)
C3 C4 1.679(14)
C11 C10 1.512(5)
C24 C25 1.392(4)
C13 C12 1.380(4)
C20 C21 1.378(5)
C21 C22 1.375(5)
Cl1 C68 1.754(4)
Cl2 C68 1.754(4)
C73 C72 1.490(12)
C70 C71 1.479(11)
C74 C75 1.485(11)
O13 C71 1.502(10)
O13 C72 1.506(11)
O14 C75 1.518(10)
O14 C76 1.498(10)
Cl3 C69 1.753(8)
C69 Cl4 1.752(8)
C76 C77 1.493(11)
C81 C80 1.494(11)
C78 C79 1.489(11)
O15 C79 1.504(10)
O15 C80 1.510(10)
